data_7100085
loop_
_publ_author_name
'Eduardo Molinos'
'Gabriele Kociok-Kohn'
'Andrew S. Weller'

_publ_section_title
;
Polyethyl Substituted Weakly Coordinating Carborane
Anions: A Sequential Dehydrogenative Borylation/Hydrogenation Route
;
_journal_name_full 'Chemical Communications'
_journal_paper_doi 10.1039/b504630k
_journal_year 2005
_chemical_formula_moiety '[(C43 H38 P2 Rh)+(C11 H32 B11)-]'
_chemical_formula_sum 'C54 H70 B11 P2 Rh'
_chemical_formula_weight 1002.86
_space_group_IT_number 14
_symmetry_cell_setting monoclinic
_symmetry_space_group_name_Hall '-P 2ybc'
_symmetry_space_group_name_H-M 'P 1 21/c 1'
_cell_angle_alpha 90.00
_cell_angle_beta 111.6180(10)
_cell_angle_gamma 90.00
_cell_formula_units_Z 4
_cell_length_a 16.7380(2)
_cell_length_b 18.0910(2)
_cell_length_c 18.5710(2)
_cell_measurement_temperature 150(2)
_cell_volume 5227.88(10)
_diffrn_ambient_temperature 150(2)
_exptl_crystal_density_diffrn 1.274
_cod_original_sg_symbol_H-M 'P 21/c'
_cod_database_code 7100085

loop_
_symmetry_equiv_pos_as_xyz
'x, y, z'
'-x, y+1/2, -z+1/2'
'-x, -y, -z'
'x, -y-1/2, z-1/2'

loop_
_atom_site_label
_atom_site_type_symbol
_atom_site_fract_x
_atom_site_fract_y
_atom_site_fract_z
_atom_site_U_iso_or_equiv
_atom_site_adp_type
_atom_site_occupancy
_atom_site_symmetry_multiplicity
_atom_site_calc_flag
_atom_site_refinement_flags
_atom_site_disorder_assembly
_atom_site_disorder_group
Rh Rh 0.276568(14) 0.183944(12) 0.197604(11) 0.02903(7) Uani 1 1 d . . .
P1 P 0.29124(5) 0.16285(4) 0.32525(4) 0.03162(16) Uani 1 1 d . B .
P2 P 0.15809(5) 0.10724(4) 0.13555(4) 0.03159(16) Uani 1 1 d . . .
C2 C 0.2971(2) 0.31347(17) 0.12336(18) 0.0431(7) Uani 1 1 d . . .
H2 H 0.2596 0.3577 0.1038 0.052 Uiso 1 1 calc R . .
C3 C 0.2620(2) 0.23853(17) 0.08703(16) 0.0375(6) Uani 1 1 d . . .
H3 H 0.2038 0.2268 0.0576 0.045 Uiso 1 1 calc R . .
C4 C 0.3308(2) 0.19198(17) 0.10527(16) 0.0383(6) Uani 1 1 d . . .
H4 H 0.3293 0.1413 0.0913 0.046 Uiso 1 1 calc R . .
C5 C 0.4105(2) 0.23622(19) 0.15215(18) 0.0450(7) Uani 1 1 d . . .
H5 H 0.4676 0.2158 0.1564 0.054 Uiso 1 1 calc R . .
C6 C 0.3950(2) 0.24912(18) 0.22781(17) 0.0413(7) Uani 1 1 d . . .
H6 H 0.4269 0.2284 0.2771 0.050 Uiso 1 1 calc R . .
C7 C 0.3265(2) 0.29603(16) 0.21057(17) 0.0397(7) Uani 1 1 d . . .
H7 H 0.3018 0.3144 0.2456 0.048 Uiso 1 1 calc R . .
C8 C 0.3850(2) 0.3129(2) 0.1139(2) 0.0514(8) Uani 1 1 d . . .
H8A H 0.4237 0.3529 0.1433 0.062 Uiso 1 1 calc R . .
H8B H 0.3798 0.3137 0.0591 0.062 Uiso 1 1 calc R . .
C11 C 0.19576(19) 0.18058(16) 0.34854(16) 0.0356(6) Uani 1 1 d . . .
C12 C 0.1409(2) 0.2352(2) 0.3070(2) 0.0528(9) Uani 1 1 d . . .
H12 H 0.1537 0.2617 0.2684 0.063 Uiso 1 1 calc R . .
C13 C 0.0669(3) 0.2522(2) 0.3210(3) 0.0696(11) Uani 1 1 d . . .
H13 H 0.0296 0.2900 0.2919 0.083 Uiso 1 1 calc R . .
C14 C 0.0474(2) 0.2149(2) 0.3760(2) 0.0601(10) Uani 1 1 d . . .
H14 H -0.0036 0.2262 0.3849 0.072 Uiso 1 1 calc R . .
C15 C 0.1018(3) 0.1610(2) 0.4183(2) 0.0604(10) Uani 1 1 d . . .
H15 H 0.0888 0.1355 0.4573 0.072 Uiso 1 1 calc R . .
C16 C 0.1763(2) 0.1432(2) 0.40488(19) 0.0521(8) Uani 1 1 d . . .
H16 H 0.2135 0.1054 0.4344 0.063 Uiso 1 1 calc R . .
C17 C 0.3719(2) 0.22278(16) 0.39401(15) 0.0355(6) Uani 1 1 d . . .
C18 C 0.3490(2) 0.29277(18) 0.41191(18) 0.0432(7) Uani 1 1 d . . .
H18 H 0.2905 0.3077 0.3918 0.052 Uiso 1 1 calc R . .
C19 C 0.4115(3) 0.3405(2) 0.4591(2) 0.0548(9) Uani 1 1 d . . .
H19 H 0.3957 0.3883 0.4703 0.066 Uiso 1 1 calc R . .
C20 C 0.4965(3) 0.3189(2) 0.4896(2) 0.0581(10) Uani 1 1 d . . .
H20 H 0.5390 0.3513 0.5224 0.070 Uiso 1 1 calc R . .
C21 C 0.5196(2) 0.2498(2) 0.4722(2) 0.0565(9) Uani 1 1 d . . .
H21 H 0.5781 0.2350 0.4931 0.068 Uiso 1 1 calc R . .
C22 C 0.4580(2) 0.20187(19) 0.42448(18) 0.0461(7) Uani 1 1 d . . .
H22 H 0.4747 0.1546 0.4126 0.055 Uiso 1 1 calc R . .
C23 C 0.3312(2) 0.06985(16) 0.35647(17) 0.0379(6) Uani 1 1 d . . .
C26 C 0.3975(3) -0.0719(2) 0.3974(3) 0.0702(12) Uani 1 1 d . . .
H26 H 0.4186 -0.1207 0.4112 0.084 Uiso 1 1 calc R A 1
C24 C 0.3427(3) 0.0209(3) 0.3041(3) 0.0426(11) Uani 0.858(7) 1 d P B 1
H24 H 0.3271 0.0359 0.2517 0.051 Uiso 0.858(7) 1 calc PR B 1
C25 C 0.3763(4) -0.0495(3) 0.3253(3) 0.0540(13) Uani 0.858(7) 1 d P B 1
H25 H 0.3840 -0.0815 0.2878 0.065 Uiso 0.858(7) 1 calc PR B 1
C27 C 0.3893(4) -0.0244(3) 0.4546(3) 0.0661(15) Uani 0.858(7) 1 d P B 1
H27 H 0.4049 -0.0409 0.5066 0.079 Uiso 0.858(7) 1 calc PR B 1
C28 C 0.3583(3) 0.0465(2) 0.4344(2) 0.0528(12) Uani 0.858(7) 1 d P B 1
H28 H 0.3552 0.0796 0.4730 0.063 Uiso 0.858(7) 1 calc PR B 1
C24A C 0.379(2) 0.0455(15) 0.3186(17) 0.038(6) Uani 0.142(7) 1 d P B 2
H24A H 0.3913 0.0762 0.2824 0.046 Uiso 0.142(7) 1 calc PR B 2
C25A C 0.409(2) -0.0218(17) 0.3323(19) 0.050(8) Uani 0.142(7) 1 d P B 2
H25A H 0.4391 -0.0413 0.3019 0.060 Uiso 0.142(7) 1 calc PR B 2
C27A C 0.322(2) -0.0516(13) 0.4012(15) 0.064(10) Uani 0.142(7) 1 d P B 2
H27A H 0.2886 -0.0885 0.4139 0.077 Uiso 0.142(7) 1 calc PR B 2
C28A C 0.2878(15) 0.0210(12) 0.3875(12) 0.042(6) Uani 0.142(7) 1 d P B 2
H28A H 0.2390 0.0355 0.3985 0.050 Uiso 0.142(7) 1 calc PR B 2
C29 C 0.05939(18) 0.16194(17) 0.09933(17) 0.0366(6) Uani 1 1 d . . .
C30 C -0.0203(2) 0.1282(2) 0.06789(19) 0.0475(8) Uani 1 1 d . . .
H30 H -0.0244 0.0758 0.0671 0.057 Uiso 1 1 calc R . .
C31 C -0.0941(2) 0.1706(2) 0.0376(2) 0.0565(9) Uani 1 1 d . . .
H31 H -0.1486 0.1472 0.0160 0.068 Uiso 1 1 calc R . .
C32 C -0.0887(2) 0.2466(2) 0.0386(2) 0.0569(9) Uani 1 1 d . . .
H32 H -0.1394 0.2754 0.0172 0.068 Uiso 1 1 calc R . .
C33 C -0.0098(2) 0.2810(2) 0.0708(2) 0.0520(8) Uani 1 1 d . . .
H33 H -0.0063 0.3334 0.0718 0.062 Uiso 1 1 calc R . .
C34 C 0.0644(2) 0.23891(17) 0.10152(19) 0.0433(7) Uani 1 1 d . . .
H34 H 0.1186 0.2626 0.1241 0.052 Uiso 1 1 calc R . .
C35 C 0.16752(19) 0.06757(16) 0.04874(17) 0.0372(6) Uani 1 1 d . . .
C36 C 0.1088(2) 0.08112(19) -0.02544(18) 0.0462(8) Uani 1 1 d . . .
H36 H 0.0602 0.1115 -0.0325 0.055 Uiso 1 1 calc R . .
C37 C 0.1207(3) 0.0505(2) -0.0895(2) 0.0600(10) Uani 1 1 d . . .
H37 H 0.0800 0.0598 -0.1401 0.072 Uiso 1 1 calc R . .
C38 C 0.1911(3) 0.0066(2) -0.0801(2) 0.0609(10) Uani 1 1 d . . .
H38 H 0.1985 -0.0147 -0.1240 0.073 Uiso 1 1 calc R . .
C39 C 0.2512(2) -0.0064(2) -0.0067(2) 0.0534(9) Uani 1 1 d . . .
H39 H 0.3001 -0.0361 -0.0003 0.064 Uiso 1 1 calc R . .
C40 C 0.2402(2) 0.02385(18) 0.05734(19) 0.0434(7) Uani 1 1 d . . .
H40 H 0.2819 0.0151 0.1076 0.052 Uiso 1 1 calc R . .
C41 C 0.12806(18) 0.02901(16) 0.18253(17) 0.0374(6) Uani 1 1 d . . .
C42 C 0.0890(2) 0.04371(19) 0.23542(18) 0.0471(8) Uani 1 1 d . . .
H42 H 0.0733 0.0929 0.2422 0.056 Uiso 1 1 calc R . .
C43 C 0.0728(3) -0.0133(2) 0.2785(2) 0.0593(10) Uani 1 1 d . . .
H43 H 0.0471 -0.0028 0.3152 0.071 Uiso 1 1 calc R . .
C44 C 0.0940(3) -0.0851(2) 0.2680(2) 0.0656(11) Uani 1 1 d . . .
H44 H 0.0843 -0.1238 0.2984 0.079 Uiso 1 1 calc R . .
C45 C 0.1286(3) -0.1003(2) 0.2142(3) 0.0728(13) Uani 1 1 d . . .
H45 H 0.1409 -0.1501 0.2057 0.087 Uiso 1 1 calc R . .
C46 C 0.1463(2) -0.04396(19) 0.1711(2) 0.0565(9) Uani 1 1 d . . .
H46 H 0.1709 -0.0555 0.1338 0.068 Uiso 1 1 calc R . .
C1 C 0.6420(4) 0.0569(3) 0.3413(3) 0.0862(15) Uani 1 1 d . . .
H1A H 0.6039 0.0277 0.3712 0.103 Uiso 1 1 calc R . .
B2 B 0.5990(3) 0.0668(3) 0.2409(3) 0.0706(13) Uani 1 1 d . E .
B3 B 0.6875(3) 0.0090(2) 0.2861(3) 0.0576(11) Uani 1 1 d . . .
H3A H 0.6813 -0.0524 0.2782 0.069 Uiso 1 1 calc R . .
B4 B 0.7536(4) 0.0487(3) 0.3761(3) 0.0627(12) Uani 1 1 d . E .
B5 B 0.7065(3) 0.1315(3) 0.3852(3) 0.0623(12) Uani 1 1 d . E .
H5A H 0.7133 0.1519 0.4442 0.075 Uiso 1 1 calc R . .
B6 B 0.6138(3) 0.1413(3) 0.3023(3) 0.0675(13) Uani 1 1 d . E .
H6A H 0.5560 0.1699 0.3058 0.081 Uiso 1 1 calc R . .
B7 B 0.6882(3) 0.0683(2) 0.2106(2) 0.0485(9) Uani 1 1 d . . .
H7A H 0.6832 0.0468 0.1526 0.058 Uiso 1 1 calc R . .
B8 B 0.7842(3) 0.0564(2) 0.2935(2) 0.0494(9) Uani 1 1 d . . .
B9 B 0.7919(3) 0.1354(3) 0.3537(2) 0.0572(11) Uani 1 1 d . E .
H9A H 0.8556 0.1593 0.3906 0.069 Uiso 1 1 calc R . .
B10 B 0.7023(4) 0.1934(3) 0.3098(3) 0.0664(13) Uani 1 1 d . . .
B11 B 0.6391(3) 0.1509(3) 0.2216(3) 0.0614(12) Uani 1 1 d . E .
H11A H 0.6003 0.1850 0.1703 0.074 Uiso 1 1 calc R . .
B12 B 0.7522(3) 0.1465(2) 0.2515(2) 0.0488(9) Uani 1 1 d . E .
C51 C 0.5025(3) 0.0379(4) 0.1896(4) 0.108(2) Uani 1 1 d . . .
H51A H 0.4649 0.0498 0.2185 0.130 Uiso 1 1 calc R C 1
H51B H 0.4815 0.0670 0.1411 0.130 Uiso 1 1 calc R C 1
C53 C 0.8048(4) 0.0012(3) 0.4495(3) 0.0953(17) Uani 1 1 d . . .
H53A H 0.7656 -0.0101 0.4770 0.114 Uiso 1 1 calc R D 1
H53B H 0.8199 -0.0464 0.4315 0.114 Uiso 1 1 calc R D 1
C55 C 0.8671(2) 0.0136(2) 0.2934(2) 0.0582(9) Uani 1 1 d . . .
H55A H 0.8851 0.0357 0.2530 0.070 Uiso 1 1 calc R . .
H55B H 0.9142 0.0219 0.3440 0.070 Uiso 1 1 calc R . .
C56 C 0.8564(3) -0.0698(2) 0.2791(3) 0.0716(12) Uani 1 1 d . . .
H56A H 0.9107 -0.0910 0.2802 0.107 Uiso 1 1 calc R . .
H56B H 0.8113 -0.0790 0.2283 0.107 Uiso 1 1 calc R . .
H56C H 0.8402 -0.0928 0.3195 0.107 Uiso 1 1 calc R . .
C52 C 0.4916(9) -0.0334(8) 0.1705(13) 0.137(7) Uani 0.576(15) 1 d P E 1
H52A H 0.4310 -0.0428 0.1395 0.206 Uiso 0.576(15) 1 calc PR E 1
H52B H 0.5092 -0.0636 0.2176 0.206 Uiso 0.576(15) 1 calc PR E 1
H52C H 0.5267 -0.0464 0.1402 0.206 Uiso 0.576(15) 1 calc PR E 1
C54 C 0.8886(7) 0.0349(6) 0.5094(6) 0.089(3) Uiso 0.576(15) 1 d P E 1
H54A H 0.9151 -0.0007 0.5512 0.133 Uiso 0.576(15) 1 calc PR E 1
H54B H 0.8747 0.0804 0.5310 0.133 Uiso 0.576(15) 1 calc PR E 1
H54C H 0.9288 0.0463 0.4837 0.133 Uiso 0.576(15) 1 calc PR E 1
C57 C 0.6909(18) 0.2805(9) 0.3115(14) 0.180(11) Uani 0.576(15) 1 d P E 1
H57A H 0.7409 0.3036 0.3039 0.216 Uiso 0.576(15) 1 calc PR E 1
H57B H 0.6393 0.2940 0.2661 0.216 Uiso 0.576(15) 1 calc PR E 1
C58 C 0.6833(12) 0.3117(7) 0.3737(9) 0.112(5) Uani 0.576(15) 1 d P E 1
H58A H 0.6702 0.3644 0.3637 0.168 Uiso 0.576(15) 1 calc PR E 1
H58B H 0.7373 0.3060 0.4182 0.168 Uiso 0.576(15) 1 calc PR E 1
H58C H 0.6367 0.2876 0.3849 0.168 Uiso 0.576(15) 1 calc PR E 1
C52A C 0.4945(10) -0.0068(10) 0.1218(11) 0.089(5) Uani 0.424(15) 1 d P E 2
H52D H 0.4344 -0.0214 0.0952 0.134 Uiso 0.424(15) 1 calc PR E 2
H52E H 0.5304 -0.0511 0.1382 0.134 Uiso 0.424(15) 1 calc PR E 2
H52F H 0.5135 0.0222 0.0864 0.134 Uiso 0.424(15) 1 calc PR E 2
C54A C 0.8404(12) 0.0519(8) 0.5205(9) 0.107(5) Uiso 0.424(15) 1 d P E 2
H54D H 0.8717 0.0222 0.5664 0.160 Uiso 0.424(15) 1 calc PR E 2
H54E H 0.7927 0.0775 0.5285 0.160 Uiso 0.424(15) 1 calc PR E 2
H54F H 0.8793 0.0883 0.5120 0.160 Uiso 0.424(15) 1 calc PR E 2
C57A C 0.7170(7) 0.2811(9) 0.3285(10) 0.054(4) Uani 0.424(15) 1 d P E 2
H57C H 0.7674 0.2882 0.3770 0.065 Uiso 0.424(15) 1 calc PR E 2
H57D H 0.7293 0.3059 0.2861 0.065 Uiso 0.424(15) 1 calc PR E 2
C58A C 0.6359(11) 0.3175(8) 0.3371(11) 0.078(5) Uani 0.424(15) 1 d P E 2
H58D H 0.6471 0.3700 0.3494 0.117 Uiso 0.424(15) 1 calc PR E 2
H58E H 0.6236 0.2929 0.3788 0.117 Uiso 0.424(15) 1 calc PR E 2
H58F H 0.5865 0.3122 0.2884 0.117 Uiso 0.424(15) 1 calc PR E 2
C59 C 0.8049(3) 0.1910(2) 0.2088(2) 0.0586(9) Uani 1 1 d . . .
H59A H 0.8404 0.2291 0.2447 0.070 Uiso 1 1 calc R E .
H59B H 0.8446 0.1562 0.1977 0.070 Uiso 1 1 calc R . .
C60 C 0.7502(3) 0.2287(3) 0.1334(3) 0.0830(14) Uani 1 1 d . E .
H60A H 0.7876 0.2544 0.1115 0.125 Uiso 1 1 calc R . .
H60B H 0.7117 0.2645 0.1437 0.125 Uiso 1 1 calc R . .
H60C H 0.7160 0.1915 0.0966 0.125 Uiso 1 1 calc R . .

loop_
_atom_site_aniso_label
_atom_site_aniso_U_11
_atom_site_aniso_U_22
_atom_site_aniso_U_33
_atom_site_aniso_U_23
_atom_site_aniso_U_13
_atom_site_aniso_U_12
Rh 0.03270(12) 0.03012(12) 0.02594(11) 0.00188(8) 0.01274(8) 0.00240(9)
P1 0.0397(4) 0.0298(4) 0.0280(3) 0.0008(3) 0.0156(3) 0.0014(3)
P2 0.0325(4) 0.0314(4) 0.0300(3) 0.0008(3) 0.0105(3) 0.0049(3)
C2 0.060(2) 0.0339(16) 0.0375(15) 0.0091(13) 0.0209(14) 0.0062(14)
C3 0.0413(16) 0.0445(17) 0.0279(14) 0.0068(12) 0.0141(12) 0.0003(13)
C4 0.0489(17) 0.0391(16) 0.0329(14) 0.0032(12) 0.0220(13) 0.0020(13)
C5 0.0390(17) 0.059(2) 0.0424(17) 0.0036(15) 0.0214(14) -0.0019(14)
C6 0.0412(17) 0.0497(18) 0.0330(15) 0.0054(13) 0.0136(13) -0.0084(14)
C7 0.0535(19) 0.0351(15) 0.0351(15) 0.0003(12) 0.0219(14) -0.0052(13)
C8 0.063(2) 0.055(2) 0.0415(17) 0.0043(15) 0.0253(16) -0.0125(17)
C11 0.0436(16) 0.0348(15) 0.0337(14) -0.0077(12) 0.0204(13) -0.0063(12)
C12 0.062(2) 0.050(2) 0.060(2) 0.0118(16) 0.0379(18) 0.0189(17)
C13 0.067(3) 0.072(3) 0.084(3) 0.013(2) 0.044(2) 0.027(2)
C14 0.047(2) 0.073(3) 0.070(2) -0.010(2) 0.0329(19) 0.0004(18)
C15 0.058(2) 0.082(3) 0.054(2) -0.0013(19) 0.0359(19) -0.015(2)
C16 0.052(2) 0.068(2) 0.0402(17) 0.0043(16) 0.0209(15) -0.0045(17)
C17 0.0457(17) 0.0371(16) 0.0259(13) 0.0006(11) 0.0158(12) -0.0048(12)
C18 0.0521(19) 0.0430(17) 0.0413(16) -0.0057(13) 0.0251(15) -0.0049(14)
C19 0.077(3) 0.0459(19) 0.051(2) -0.0129(16) 0.0358(19) -0.0180(18)
C20 0.069(3) 0.063(2) 0.0398(18) -0.0070(16) 0.0176(17) -0.029(2)
C21 0.051(2) 0.067(2) 0.0424(18) 0.0067(17) 0.0061(16) -0.0088(17)
C22 0.0477(18) 0.0476(18) 0.0374(16) 0.0042(14) 0.0090(14) 0.0008(14)
C23 0.0487(18) 0.0304(15) 0.0385(15) 0.0036(12) 0.0207(14) 0.0031(12)
C26 0.092(3) 0.038(2) 0.086(3) 0.012(2) 0.038(3) 0.017(2)
C24 0.048(3) 0.041(3) 0.035(2) 0.0006(19) 0.011(2) 0.010(2)
C25 0.067(4) 0.037(3) 0.052(3) -0.007(2) 0.015(3) 0.016(2)
C27 0.097(4) 0.053(3) 0.048(3) 0.019(2) 0.025(3) 0.019(3)
C28 0.078(3) 0.044(2) 0.039(2) 0.0075(17) 0.024(2) 0.016(2)
C24A 0.058(19) 0.024(14) 0.045(15) 0.007(11) 0.032(15) 0.021(12)
C25A 0.07(2) 0.031(16) 0.053(16) -0.014(13) 0.028(16) -0.004(13)
C27A 0.13(3) 0.036(13) 0.054(16) -0.021(11) 0.060(18) -0.034(15)
C28A 0.043(13) 0.042(12) 0.032(11) -0.007(9) 0.005(9) 0.011(9)
C29 0.0319(14) 0.0427(16) 0.0349(15) 0.0057(12) 0.0119(12) 0.0088(12)
C30 0.0382(17) 0.0500(19) 0.0527(19) 0.0072(15) 0.0149(15) 0.0054(14)
C31 0.0344(17) 0.068(2) 0.063(2) 0.0118(18) 0.0123(16) 0.0067(16)
C32 0.0419(19) 0.068(2) 0.063(2) 0.0240(19) 0.0216(17) 0.0207(17)
C33 0.052(2) 0.0462(19) 0.065(2) 0.0172(17) 0.0294(18) 0.0165(16)
C34 0.0408(17) 0.0414(17) 0.0507(18) 0.0084(14) 0.0203(14) 0.0088(13)
C35 0.0402(16) 0.0371(16) 0.0361(15) -0.0046(12) 0.0163(13) -0.0027(12)
C36 0.0445(18) 0.058(2) 0.0341(16) -0.0036(14) 0.0115(14) -0.0012(15)
C37 0.059(2) 0.084(3) 0.0334(17) -0.0059(17) 0.0129(16) -0.006(2)
C38 0.069(3) 0.074(3) 0.048(2) -0.0229(18) 0.0309(19) -0.013(2)
C39 0.058(2) 0.050(2) 0.058(2) -0.0168(16) 0.0283(18) -0.0010(16)
C40 0.0425(17) 0.0452(18) 0.0416(17) -0.0058(14) 0.0146(14) 0.0045(14)
C41 0.0333(15) 0.0375(16) 0.0363(15) 0.0035(12) 0.0067(12) -0.0010(12)
C42 0.054(2) 0.0455(18) 0.0414(17) -0.0035(14) 0.0179(15) -0.0119(15)
C43 0.065(2) 0.069(3) 0.0417(18) -0.0016(17) 0.0172(17) -0.0271(19)
C44 0.055(2) 0.062(3) 0.068(3) 0.026(2) 0.010(2) -0.0155(19)
C45 0.060(2) 0.042(2) 0.119(4) 0.024(2) 0.036(3) 0.0049(17)
C46 0.051(2) 0.0385(18) 0.087(3) 0.0101(18) 0.033(2) 0.0060(15)
C1 0.107(4) 0.100(4) 0.067(3) -0.004(3) 0.050(3) -0.021(3)
B2 0.057(3) 0.103(4) 0.060(3) -0.001(3) 0.030(2) -0.011(3)
B3 0.081(3) 0.046(2) 0.053(2) -0.0061(18) 0.033(2) -0.008(2)
B4 0.092(4) 0.055(3) 0.045(2) 0.0014(19) 0.030(2) 0.003(2)
B5 0.087(3) 0.065(3) 0.046(2) -0.007(2) 0.037(2) -0.007(2)
B6 0.064(3) 0.086(4) 0.065(3) 0.006(2) 0.037(2) 0.019(3)
B7 0.048(2) 0.060(2) 0.0385(19) -0.0077(17) 0.0169(17) -0.0004(18)
B8 0.055(2) 0.051(2) 0.0394(19) -0.0012(16) 0.0142(17) 0.0065(18)
B9 0.063(3) 0.071(3) 0.042(2) -0.0138(19) 0.0235(19) -0.013(2)
B10 0.098(4) 0.054(3) 0.065(3) 0.003(2) 0.051(3) 0.016(2)
B11 0.053(2) 0.083(3) 0.054(2) 0.010(2) 0.027(2) 0.020(2)
B12 0.057(2) 0.052(2) 0.043(2) 0.0002(17) 0.0251(18) -0.0008(18)
C51 0.065(3) 0.149(6) 0.115(5) -0.008(4) 0.038(3) -0.018(3)
C53 0.136(5) 0.081(3) 0.060(3) 0.005(2) 0.025(3) -0.019(3)
C55 0.053(2) 0.063(2) 0.052(2) 0.0019(17) 0.0123(17) 0.0007(17)
C56 0.079(3) 0.057(2) 0.089(3) 0.006(2) 0.043(3) 0.011(2)
C52 0.075(7) 0.097(10) 0.190(18) -0.040(10) -0.009(10) -0.021(7)
C57 0.38(3) 0.059(9) 0.215(19) 0.048(10) 0.24(2) 0.070(14)
C58 0.139(12) 0.054(6) 0.128(11) -0.036(7) 0.033(9) -0.012(7)
C52A 0.065(7) 0.084(10) 0.113(13) -0.025(9) 0.026(8) -0.035(7)
C57A 0.035(5) 0.061(8) 0.065(7) -0.030(6) 0.016(4) -0.014(4)
C58A 0.101(11) 0.051(6) 0.126(13) 0.009(8) 0.094(10) 0.014(7)
C59 0.065(2) 0.058(2) 0.063(2) 0.0031(18) 0.0354(19) 0.0013(18)
C60 0.082(3) 0.105(4) 0.077(3) 0.037(3) 0.048(3) 0.026(3)

loop_
_geom_bond_atom_site_label_1
_geom_bond_atom_site_label_2
_geom_bond_distance
_geom_bond_site_symmetry_2
_geom_bond_publ_flag
Rh C7 2.173(3) . ?
Rh C6 2.194(3) . ?
Rh C3 2.210(3) . ?
Rh C4 2.221(3) . ?
Rh P1 2.3229(7) . ?
Rh P2 2.3458(8) . ?
P1 C23 1.824(3) . ?
P1 C11 1.831(3) . ?
P1 C17 1.833(3) . ?
P2 C35 1.824(3) . ?
P2 C41 1.827(3) . ?
P2 C29 1.828(3) . ?
C2 C3 1.532(4) . ?
C2 C7 1.542(4) . ?
C2 C8 1.544(5) . ?
C3 C4 1.365(4) . ?
C4 C5 1.523(4) . ?
C5 C6 1.537(4) . ?
C5 C8 1.545(5) . ?
C6 C7 1.366(4) . ?
C11 C12 1.377(4) . ?
C11 C16 1.382(4) . ?
C12 C13 1.390(5) . ?
C13 C14 1.360(6) . ?
C14 C15 1.368(6) . ?
C15 C16 1.397(5) . ?
C17 C22 1.393(4) . ?
C17 C18 1.398(4) . ?
C18 C19 1.390(5) . ?
C19 C20 1.380(6) . ?
C20 C21 1.380(6) . ?
C21 C22 1.388(5) . ?
C23 C24A 1.32(3) . ?
C23 C24 1.379(6) . ?
C23 C28A 1.40(2) . ?
C23 C28 1.412(5) . ?
C26 C25 1.317(7) . ?
C26 C27A 1.35(3) . ?
C26 C27 1.413(6) . ?
C26 C25A 1.58(3) . ?
C24 C25 1.390(8) . ?
C27 C28 1.382(6) . ?
C24A C25A 1.31(4) . ?
C27A C28A 1.42(4) . ?
C29 C30 1.386(4) . ?
C29 C34 1.395(4) . ?
C30 C31 1.385(5) . ?
C31 C32 1.377(5) . ?
C32 C33 1.382(5) . ?
C33 C34 1.387(4) . ?
C35 C36 1.388(4) . ?
C35 C40 1.409(4) . ?
C36 C37 1.392(5) . ?
C37 C38 1.378(6) . ?
C38 C39 1.383(5) . ?
C39 C40 1.382(4) . ?
C41 C46 1.389(5) . ?
C41 C42 1.391(4) . ?
C42 C43 1.392(5) . ?
C43 C44 1.379(6) . ?
C44 C45 1.354(6) . ?
C45 C46 1.394(5) . ?
C1 B6 1.681(7) . ?
C1 B3 1.722(6) . ?
C1 B5 1.732(7) . ?
C1 B2 1.743(7) . ?
C1 B4 1.744(8) . ?
B2 C51 1.630(7) . ?
B2 B6 1.723(8) . ?
B2 B11 1.753(8) . ?
B2 B3 1.754(7) . ?
B2 B7 1.779(6) . ?
B3 B7 1.768(6) . ?
B3 B4 1.782(6) . ?
B3 B8 1.790(6) . ?
B4 C53 1.572(7) . ?
B4 B5 1.730(7) . ?
B4 B8 1.791(6) . ?
B4 B9 1.800(7) . ?
B5 B9 1.735(6) . ?
B5 B6 1.746(7) . ?
B5 B10 1.776(6) . ?
B6 B11 1.709(6) . ?
B6 B10 1.718(8) . ?
B7 B11 1.752(6) . ?
B7 B12 1.769(6) . ?
B7 B8 1.782(6) . ?
B8 C55 1.589(6) . ?
B8 B9 1.791(6) . ?
B8 B12 1.802(6) . ?
B9 B10 1.764(7) . ?
B9 B12 1.776(6) . ?
B10 C57 1.588(16) . ?
B10 C57A 1.623(16) . ?
B10 B11 1.766(7) . ?
B10 B12 1.804(6) . ?
B11 B12 1.767(6) . ?
B12 C59 1.605(5) . ?
C51 C52 1.333(14) . ?
C51 C52A 1.461(17) . ?
C53 C54A 1.534(15) . ?
C53 C54 1.558(11) . ?
C55 C56 1.533(5) . ?
C57 C58 1.33(2) . ?
C57A C58A 1.57(2) . ?
C59 C60 1.522(6) . ?
